data_1550963
loop_
_publ_author_name
'Yorimoto, Sadaiwa'
'Tsubouchi, Akira'
'Mizoguchi, Haruki'
'Oikawa, Hideaki'
'Tsunekawa, Yoshiaki'
'Ichino, Tomoya'
'Maeda, Satoshi'
'Oguri, Hiroki'

_publ_section_title
;
 Zn(OTf)2-mediated annulations of N-propargylated tetrahydrocarbolines:
 divergent synthesis of four distinct alkaloidal scaffolds
;
_journal_name_full 'Chemical Science'
_journal_paper_doi 10.1039/C9SC01507H
_journal_year 2019
_chemical_formula_moiety 'C16 H18 N2 O'
_chemical_formula_sum 'C16 H18 N2 O'
_chemical_formula_weight 254.33
_space_group_crystal_system monoclinic
_space_group_IT_number 14
_space_group_name_Hall '-P 2ybc'
_space_group_name_H-M_alt 'P 1 21/c 1'
_symmetry_space_group_name_Hall '-P 2ybc'
_symmetry_space_group_name_H-M 'P 1 21/c 1'
_atom_sites_solution_hydrogens geom
_atom_sites_solution_primary direct
_atom_sites_solution_secondary difmap
_audit_update_record
;
2019-03-27 deposited with the CCDC.    2019-04-24 downloaded from the CCDC.
;
_cell_angle_alpha 90.0000
_cell_angle_beta 92.6644(12)
_cell_angle_gamma 90.0000
_cell_formula_units_Z 8
_cell_length_a 17.1343(2)
_cell_length_b 10.09453(12)
_cell_length_c 15.4280(2)
_cell_measurement_reflns_used 16415
_cell_measurement_temperature 123
_cell_measurement_theta_max 68.21
_cell_measurement_theta_min 2.60
_cell_volume 2665.58(6)
_computing_cell_refinement 'CrysAlisPro 1.171.39.28e (Rigaku OD, 2015)'
_computing_data_collection 'CrysAlisPro 1.171.39.28e (Rigaku OD, 2015)'
_computing_data_reduction 'CrysAlisPro 1.171.39.28e (Rigaku OD, 2015)'
_computing_molecular_graphics 'CrystalStructure 5.0rc6'
_computing_publication_material 'CrystalStructure 5.0rc6 (Rigaku, 2017)'
_computing_structure_refinement 'SHELXL Version 2014/7 (Sheldrick, 2008)'
_computing_structure_solution 'SHELXT Version 2014/5 (Sheldrick, 2014)'
_diffrn_ambient_temperature 123
_diffrn_detector_area_resol_mean 10.000
_diffrn_measured_fraction_theta_full 0.999
_diffrn_measured_fraction_theta_max 0.999
_diffrn_measurement_device_type 'Rigaku XtaLAB Synergy'
_diffrn_measurement_method \w
_diffrn_radiation_type 'Cu K\a'
_diffrn_radiation_wavelength 1.54184
_diffrn_reflns_av_R_equivalents 0.0414
_diffrn_reflns_Laue_measured_fraction_full 0.999
_diffrn_reflns_Laue_measured_fraction_max 0.999
_diffrn_reflns_limit_h_max 14
_diffrn_reflns_limit_h_min -20
_diffrn_reflns_limit_k_max 12
_diffrn_reflns_limit_k_min -12
_diffrn_reflns_limit_l_max 18
_diffrn_reflns_limit_l_min -18
_diffrn_reflns_number 25304
_diffrn_reflns_point_group_measured_fraction_full 0.999
_diffrn_reflns_point_group_measured_fraction_max 0.999
_diffrn_reflns_theta_full 67.684
_diffrn_reflns_theta_max 68.247
_diffrn_reflns_theta_min 2.582
_diffrn_standards_number 0
_exptl_absorpt_coefficient_mu 0.631
_exptl_absorpt_correction_T_max 0.968
_exptl_absorpt_correction_T_min 0.652
_exptl_absorpt_correction_type multi-scan
_exptl_absorpt_process_details
;
CrysAlisPro 1.171.39.28e (Rigaku Oxford Diffraction, 2015)
Empirical absorption correction using spherical harmonics,
 implemented in SCALE3 ABSPACK scaling algorithm.
;
_exptl_crystal_colour colourless
_exptl_crystal_density_diffrn 1.268
_exptl_crystal_density_method 'not measured'
_exptl_crystal_description block
_exptl_crystal_F_000 1088.00
_exptl_crystal_size_max 0.131
_exptl_crystal_size_mid 0.063
_exptl_crystal_size_min 0.052
_refine_diff_density_max 0.23
_refine_diff_density_min -0.23
_refine_ls_extinction_method none
_refine_ls_goodness_of_fit_ref 1.039
_refine_ls_hydrogen_treatment constr
_refine_ls_number_parameters 347
_refine_ls_number_reflns 4873
_refine_ls_number_restraints 0
_refine_ls_R_factor_all 0.0433
_refine_ls_R_factor_gt 0.0389
_refine_ls_shift/su_max 0.001
_refine_ls_structure_factor_coef Fsqd
_refine_ls_weighting_details 'w = 1/[\s^2^(Fo^2^)+(0.0416P)^2^+1.2236P] where P=(Fo^2^+2Fc^2^)/3'
_refine_ls_weighting_scheme calc
_refine_ls_wR_factor_gt 0.0977
_refine_ls_wR_factor_ref 0.1005
_reflns_Friedel_coverage 0.000
_reflns_number_gt 4374
_reflns_number_total 4873
_reflns_threshold_expression F^2^>2.0\s(F^2^)
_cod_data_source_file c9sc01507h2.cif
_cod_data_source_block SX17021R
_cod_database_code 1550963

loop_
_space_group_symop_id
_space_group_symop_operation_xyz
1 +X,+Y,+Z
2 -X,1/2+Y,1/2-Z
3 -X,-Y,-Z
4 +X,-1/2-Y,-1/2+Z

loop_
_atom_site_label
_atom_site_type_symbol
_atom_site_fract_x
_atom_site_fract_y
_atom_site_fract_z
_atom_site_U_iso_or_equiv
_atom_site_adp_type
_atom_site_occupancy
_atom_site_site_symmetry_order
_atom_site_calc_flag
_atom_site_refinement_flags_posn
_atom_site_refinement_flags_adp
O1 O 0.45819(6) 0.80343(10) 0.51770(7) 0.0273(2) Uani 1 1 d . .
O2 O 1.01311(6) 0.31107(10) 0.52793(7) 0.0315(2) Uani 1 1 d . .
N3 N 0.90707(6) -0.06197(11) 0.45898(8) 0.0230(2) Uani 1 1 d . .
H3 H 0.9468 -0.1151 0.4711 0.028 Uiso 1 1 calc R U
N4 N 0.60125(6) 0.45966(11) 0.47468(7) 0.0222(2) Uani 1 1 d . .
H4 H 0.5672 0.3961 0.4826 0.027 Uiso 1 1 calc R U
N5 N 0.58322(7) 0.85525(11) 0.55425(7) 0.0238(3) Uani 1 1 d . .
N6 N 0.88356(7) 0.32639(12) 0.54427(8) 0.0259(3) Uani 1 1 d . .
C7 C 0.61976(7) 0.56031(13) 0.53312(9) 0.0214(3) Uani 1 1 d . .
C8 C 0.86668(8) -0.05403(13) 0.38059(9) 0.0226(3) Uani 1 1 d . .
C9 C 0.67635(8) 0.64045(14) 0.49891(9) 0.0234(3) Uani 1 1 d . .
C10 C 0.64420(8) 0.47438(14) 0.40258(9) 0.0233(3) Uani 1 1 d . .
C11 C 0.87567(8) 0.02683(13) 0.51633(9) 0.0225(3) Uani 1 1 d . .
C12 C 0.58493(8) 0.56249(14) 0.61809(9) 0.0234(3) Uani 1 1 d . .
C13 C 0.80643(7) 0.04069(13) 0.38832(9) 0.0226(3) Uani 1 1 d . .
C14 C 0.69174(8) 0.58808(14) 0.41524(9) 0.0236(3) Uani 1 1 d . .
C15 C 0.90639(8) 0.03407(14) 0.60666(9) 0.0245(3) Uani 1 1 d . .
C16 C 0.52320(8) 0.84135(13) 0.49566(9) 0.0232(3) Uani 1 1 d . .
C17 C 0.94717(8) 0.33574(14) 0.49611(10) 0.0261(3) Uani 1 1 d . .
C18 C 0.81311(8) 0.09079(14) 0.47510(9) 0.0233(3) Uani 1 1 d . .
C19 C 0.56911(8) 0.67072(15) 0.66390(9) 0.0257(3) Uani 1 1 d . .
H19 H 0.5532 0.6519 0.7208 0.031 Uiso 1 1 calc R U
C20 C 0.87872(8) -0.12078(14) 0.30319(10) 0.0261(3) Uani 1 1 d . .
H20 H 0.9204 -0.1820 0.2987 0.031 Uiso 1 1 calc R U
C21 C 0.75464(8) 0.06313(14) 0.31652(10) 0.0263(3) Uani 1 1 d . .
H21 H 0.7127 0.1241 0.3203 0.032 Uiso 1 1 calc R U
C22 C 0.66383(8) 0.88286(14) 0.53236(10) 0.0270(3) Uani 1 1 d . .
H22A H 0.6858 0.9535 0.5708 0.032 Uiso 1 1 calc R U
H22B H 0.6647 0.9146 0.4717 0.032 Uiso 1 1 calc R U
C23 C 0.76411(8) 0.19606(14) 0.51443(10) 0.0268(3) Uani 1 1 d . .
H23A H 0.7562 0.1739 0.5759 0.032 Uiso 1 1 calc R U
H23B H 0.7122 0.1988 0.4835 0.032 Uiso 1 1 calc R U
C24 C 0.80278(8) 0.33254(14) 0.50933(10) 0.0276(3) Uani 1 1 d . .
H24A H 0.8020 0.3624 0.4482 0.033 Uiso 1 1 calc R U
H24B H 0.7731 0.3975 0.5428 0.033 Uiso 1 1 calc R U
C25 C 0.76561(8) -0.00458(15) 0.24063(10) 0.0282(3) Uani 1 1 d . .
H25 H 0.7305 0.0097 0.1921 0.034 Uiso 1 1 calc R U
C26 C 0.64682(8) 0.39530(15) 0.32895(10) 0.0276(3) Uani 1 1 d . .
H26 H 0.6140 0.3199 0.3213 0.033 Uiso 1 1 calc R U
C27 C 0.57140(9) 0.81651(14) 0.64368(9) 0.0271(3) Uani 1 1 d . .
H27A H 0.5216 0.8561 0.6610 0.033 Uiso 1 1 calc R U
H27B H 0.6137 0.8568 0.6808 0.033 Uiso 1 1 calc R U
C28 C 0.90983(8) 0.14389(15) 0.65513(9) 0.0275(3) Uani 1 1 d . .
H28 H 0.9245 0.1278 0.7143 0.033 Uiso 1 1 calc R U
C29 C 0.82770(8) -0.09443(15) 0.23335(10) 0.0282(3) Uani 1 1 d . .
H29 H 0.8347 -0.1377 0.1796 0.034 Uiso 1 1 calc R U
C30 C 0.71375(8) 0.75788(14) 0.54295(10) 0.0277(3) Uani 1 1 d . .
H30A H 0.7653 0.7740 0.5185 0.033 Uiso 1 1 calc R U
H30B H 0.7226 0.7383 0.6055 0.033 Uiso 1 1 calc R U
C31 C 0.74333(8) 0.62255(15) 0.35061(10) 0.0296(3) Uani 1 1 d . .
H31 H 0.7754 0.6991 0.3569 0.036 Uiso 1 1 calc R U
C32 C 0.53656(9) 0.87525(14) 0.40228(9) 0.0285(3) Uani 1 1 d . .
H32A H 0.5590 0.9643 0.3991 0.043 Uiso 1 1 calc R U
H32B H 0.4867 0.8725 0.3686 0.043 Uiso 1 1 calc R U
H32C H 0.5727 0.8109 0.3785 0.043 Uiso 1 1 calc R U
C33 C 0.56564(9) 0.42787(15) 0.65487(10) 0.0297(3) Uani 1 1 d . .
H33A H 0.5187 0.3927 0.6243 0.045 Uiso 1 1 calc R U
H33B H 0.5563 0.4366 0.7168 0.045 Uiso 1 1 calc R U
H33C H 0.6095 0.3673 0.6473 0.045 Uiso 1 1 calc R U
C34 C 0.93659(9) -0.09492(15) 0.64519(10) 0.0312(3) Uani 1 1 d . .
H34A H 0.8986 -0.1655 0.6322 0.047 Uiso 1 1 calc R U
H34B H 0.9444 -0.0853 0.7082 0.047 Uiso 1 1 calc R U
H34C H 0.9864 -0.1175 0.6201 0.047 Uiso 1 1 calc R U
C35 C 0.74661(9) 0.54350(16) 0.27817(10) 0.0339(4) Uani 1 1 d . .
H35 H 0.7818 0.5656 0.2346 0.041 Uiso 1 1 calc R U
C36 C 0.69913(9) 0.43089(16) 0.26737(10) 0.0326(3) Uani 1 1 d . .
H36 H 0.7030 0.3781 0.2168 0.039 Uiso 1 1 calc R U
C37 C 0.89519(9) 0.28775(15) 0.63492(10) 0.0304(3) Uani 1 1 d . .
H37A H 0.8484 0.3155 0.6656 0.036 Uiso 1 1 calc R U
H37B H 0.9400 0.3391 0.6601 0.036 Uiso 1 1 calc R U
C38 C 0.93599(9) 0.37939(16) 0.40306(10) 0.0326(3) Uani 1 1 d . .
H38A H 0.9083 0.4643 0.4006 0.049 Uiso 1 1 calc R U
H38B H 0.9053 0.3128 0.3702 0.049 Uiso 1 1 calc R U
H38C H 0.9871 0.3895 0.3778 0.049 Uiso 1 1 calc R U

loop_
_atom_site_aniso_label
_atom_site_aniso_U_11
_atom_site_aniso_U_22
_atom_site_aniso_U_33
_atom_site_aniso_U_23
_atom_site_aniso_U_13
_atom_site_aniso_U_12
O1 0.0273(5) 0.0243(5) 0.0305(5) -0.0007(4) 0.0036(4) -0.0019(4)
O2 0.0280(5) 0.0263(5) 0.0397(6) -0.0004(4) -0.0039(4) 0.0028(4)
N3 0.0201(5) 0.0242(6) 0.0246(6) 0.0011(5) 0.0000(4) 0.0030(4)
N4 0.0211(5) 0.0226(6) 0.0230(6) 0.0014(5) 0.0034(4) -0.0023(4)
N5 0.0272(6) 0.0222(6) 0.0224(6) 0.0006(5) 0.0032(5) -0.0019(5)
N6 0.0286(6) 0.0241(6) 0.0247(6) -0.0009(5) -0.0014(5) 0.0046(5)
C7 0.0195(6) 0.0216(7) 0.0231(7) 0.0023(5) -0.0003(5) 0.0013(5)
C8 0.0188(6) 0.0225(7) 0.0266(7) 0.0029(5) 0.0011(5) -0.0034(5)
C9 0.0192(6) 0.0234(7) 0.0277(7) 0.0047(6) 0.0017(5) 0.0004(5)
C10 0.0200(6) 0.0249(7) 0.0253(7) 0.0049(6) 0.0035(5) 0.0048(5)
C11 0.0201(6) 0.0234(7) 0.0244(7) 0.0020(5) 0.0034(5) -0.0015(5)
C12 0.0207(6) 0.0274(7) 0.0220(7) 0.0042(6) -0.0016(5) -0.0029(5)
C13 0.0192(6) 0.0219(7) 0.0269(7) 0.0032(6) 0.0019(5) -0.0026(5)
C14 0.0191(6) 0.0242(7) 0.0278(7) 0.0064(6) 0.0029(5) 0.0038(5)
C15 0.0205(6) 0.0295(7) 0.0238(7) 0.0052(6) 0.0046(5) 0.0011(5)
C16 0.0292(7) 0.0159(6) 0.0246(7) -0.0024(5) 0.0021(6) 0.0006(5)
C17 0.0281(7) 0.0186(6) 0.0314(8) -0.0028(6) -0.0002(6) 0.0016(5)
C18 0.0204(6) 0.0234(7) 0.0263(7) 0.0029(6) 0.0033(5) -0.0005(5)
C19 0.0278(7) 0.0312(8) 0.0181(7) 0.0029(6) 0.0009(5) -0.0032(6)
C20 0.0226(7) 0.0246(7) 0.0311(8) -0.0016(6) 0.0018(6) -0.0017(5)
C21 0.0208(6) 0.0261(7) 0.0319(8) 0.0047(6) 0.0002(6) -0.0010(5)
C22 0.0273(7) 0.0255(7) 0.0283(8) 0.0006(6) 0.0019(6) -0.0076(6)
C23 0.0216(7) 0.0311(8) 0.0280(8) 0.0012(6) 0.0033(6) 0.0043(6)
C24 0.0261(7) 0.0276(7) 0.0291(8) -0.0001(6) 0.0008(6) 0.0076(6)
C25 0.0259(7) 0.0308(8) 0.0273(8) 0.0034(6) -0.0044(6) -0.0059(6)
C26 0.0288(7) 0.0262(7) 0.0280(8) 0.0009(6) 0.0027(6) 0.0050(6)
C27 0.0334(7) 0.0283(7) 0.0197(7) -0.0020(6) 0.0024(6) -0.0021(6)
C28 0.0276(7) 0.0359(8) 0.0191(7) 0.0030(6) 0.0020(6) 0.0051(6)
C29 0.0300(7) 0.0286(7) 0.0259(8) -0.0025(6) 0.0006(6) -0.0066(6)
C30 0.0221(6) 0.0294(8) 0.0314(8) 0.0025(6) 0.0002(6) -0.0054(6)
C31 0.0247(7) 0.0314(8) 0.0333(8) 0.0098(6) 0.0077(6) 0.0028(6)
C32 0.0349(8) 0.0258(7) 0.0249(8) 0.0008(6) 0.0019(6) 0.0002(6)
C33 0.0332(8) 0.0291(8) 0.0270(8) 0.0047(6) 0.0043(6) -0.0038(6)
C34 0.0325(8) 0.0311(8) 0.0298(8) 0.0067(6) 0.0003(6) 0.0008(6)
C35 0.0307(8) 0.0391(9) 0.0328(8) 0.0108(7) 0.0129(6) 0.0088(6)
C36 0.0376(8) 0.0343(8) 0.0264(8) 0.0023(6) 0.0074(6) 0.0117(7)
C37 0.0351(8) 0.0328(8) 0.0231(7) -0.0044(6) -0.0014(6) 0.0073(6)
C38 0.0334(8) 0.0327(8) 0.0318(8) 0.0048(6) 0.0034(6) 0.0029(6)

loop_
_atom_type_symbol
_atom_type_description
_atom_type_scat_dispersion_real
_atom_type_scat_dispersion_imag
_atom_type_scat_source
_atom_type_scat_dispersion_source
C C 0.0180 0.0090 'International Tables Vol.C Table 6.1.1.4.' 'International Tables Vol.C Table 4.2.6.8.'
H H 0.0000 0.0000 'International Tables Vol.C Table 6.1.1.4.' 'International Tables Vol.C Table 4.2.6.8.'
N N 0.0310 0.0180 'International Tables Vol.C Table 6.1.1.4.' 'International Tables Vol.C Table 4.2.6.8.'
O O 0.0490 0.0320 'International Tables Vol.C Table 6.1.1.4.' 'International Tables Vol.C Table 4.2.6.8.'

loop_
_geom_angle_atom_site_label_1
_geom_angle_atom_site_label_2
_geom_angle_atom_site_label_3
_geom_angle
C8 N3 C11 109.35(11)
C8 N3 H3 125.3
C11 N3 H3 125.3
C10 N4 C7 109.48(11)
C10 N4 H4 125.3
C7 N4 H4 125.3
C16 N5 C27 118.22(11)
C16 N5 C22 124.41(12)
C27 N5 C22 116.33(12)
C17 N6 C37 117.97(12)
C17 N6 C24 124.61(12)
C37 N6 C24 116.74(12)
N4 C7 C9 108.87(12)
N4 C7 C12 120.18(12)
C9 C7 C12 130.76(13)
N3 C8 C20 129.79(13)
N3 C8 C13 107.82(12)
C20 C8 C13 122.39(13)
C7 C9 C14 106.82(12)
C7 C9 C30 125.61(13)
C14 C9 C30 127.57(12)
N4 C10 C26 129.77(13)
N4 C10 C14 107.66(12)
C26 C10 C14 122.54(13)
C18 C11 N3 108.93(12)
C18 C11 C15 130.55(13)
N3 C11 C15 120.37(12)
C19 C12 C7 125.92(13)
C19 C12 C33 118.84(12)
C7 C12 C33 115.24(12)
C21 C13 C8 118.59(13)
C21 C13 C18 134.49(13)
C8 C13 C18 106.89(12)
C31 C14 C10 118.64(13)
C31 C14 C9 134.14(14)
C10 C14 C9 107.16(12)
C28 C15 C11 125.21(13)
C28 C15 C34 119.25(13)
C11 C15 C34 115.54(13)
O1 C16 N5 121.09(13)
O1 C16 C32 120.66(13)
N5 C16 C32 118.23(12)
O2 C17 N6 120.89(14)
O2 C17 C38 120.74(13)
N6 C17 C38 118.36(13)
C11 C18 C13 107.00(12)
C11 C18 C23 125.59(13)
C13 C18 C23 127.37(13)
C12 C19 C27 133.01(13)
C12 C19 H19 113.5
C27 C19 H19 113.5
C29 C20 C8 117.48(13)
C29 C20 H20 121.3
C8 C20 H20 121.3
C25 C21 C13 118.98(13)
C25 C21 H21 120.5
C13 C21 H21 120.5
N5 C22 C30 110.33(11)
N5 C22 H22A 109.6
C30 C22 H22A 109.6
N5 C22 H22B 109.6
C30 C22 H22B 109.6
H22A C22 H22B 108.1
C18 C23 C24 111.39(11)
C18 C23 H23A 109.3
C24 C23 H23A 109.3
C18 C23 H23B 109.3
C24 C23 H23B 109.3
H23A C23 H23B 108.0
N6 C24 C23 110.29(11)
N6 C24 H24A 109.6
C23 C24 H24A 109.6
N6 C24 H24B 109.6
C23 C24 H24B 109.6
H24A C24 H24B 108.1
C21 C25 C29 121.46(14)
C21 C25 H25 119.3
C29 C25 H25 119.3
C36 C26 C10 117.28(14)
C36 C26 H26 121.4
C10 C26 H26 121.4
N5 C27 C19 117.69(12)
N5 C27 H27A 107.9
C19 C27 H27A 107.9
N5 C27 H27B 107.9
C19 C27 H27B 107.9
H27A C27 H27B 107.2
C15 C28 C37 133.01(14)
C15 C28 H28 113.5
C37 C28 H28 113.5
C20 C29 C25 121.03(14)
C20 C29 H29 119.5
C25 C29 H29 119.5
C9 C30 C22 112.32(12)
C9 C30 H30A 109.1
C22 C30 H30A 109.1
C9 C30 H30B 109.1
C22 C30 H30B 109.1
H30A C30 H30B 107.9
C35 C31 C14 118.87(14)
C35 C31 H31 120.6
C14 C31 H31 120.6
C16 C32 H32A 109.5
C16 C32 H32B 109.5
H32A C32 H32B 109.5
C16 C32 H32C 109.5
H32A C32 H32C 109.5
H32B C32 H32C 109.5
C12 C33 H33A 109.5
C12 C33 H33B 109.5
H33A C33 H33B 109.5
C12 C33 H33C 109.5
H33A C33 H33C 109.5
H33B C33 H33C 109.5
C15 C34 H34A 109.5
C15 C34 H34B 109.5
H34A C34 H34B 109.5
C15 C34 H34C 109.5
H34A C34 H34C 109.5
H34B C34 H34C 109.5
C31 C35 C36 121.38(14)
C31 C35 H35 119.3
C36 C35 H35 119.3
C26 C36 C35 121.28(15)
C26 C36 H36 119.4
C35 C36 H36 119.4
N6 C37 C28 118.14(12)
N6 C37 H37A 107.8
C28 C37 H37A 107.8
N6 C37 H37B 107.8
C28 C37 H37B 107.8
H37A C37 H37B 107.1
C17 C38 H38A 109.5
C17 C38 H38B 109.5
H38A C38 H38B 109.5
C17 C38 H38C 109.5
H38A C38 H38C 109.5
H38B C38 H38C 109.5

loop_
_geom_bond_atom_site_label_1
_geom_bond_atom_site_label_2
_geom_bond_distance
O1 C16 1.2403(17)
O2 C17 1.2361(18)
N3 C8 1.3675(18)
N3 C11 1.3857(18)
N3 H3 0.8800
N4 C10 1.3702(17)
N4 C7 1.3853(18)
N4 H4 0.8800
N5 C16 1.3446(19)
N5 C27 1.4574(18)
N5 C22 1.4638(17)
N6 C17 1.3506(19)
N6 C37 1.4567(19)
N6 C24 1.4632(18)
C7 C9 1.3860(19)
C7 C12 1.4656(19)
C8 C20 1.395(2)
C8 C13 1.4163(19)
C9 C14 1.431(2)
C9 C30 1.496(2)
C10 C26 1.391(2)
C10 C14 1.416(2)
C11 C18 1.381(2)
C11 C15 1.468(2)
C12 C19 1.336(2)
C12 C33 1.5151(19)
C13 C21 1.405(2)
C13 C18 1.431(2)
C14 C31 1.4066(19)
C15 C28 1.337(2)
C15 C34 1.513(2)
C16 C32 1.5085(19)
C17 C38 1.505(2)
C18 C23 1.4999(19)
C19 C27 1.505(2)
C19 H19 0.9500
C20 C29 1.381(2)
C20 H20 0.9500
C21 C25 1.376(2)
C21 H21 0.9500
C22 C30 1.529(2)
C22 H22A 0.9900
C22 H22B 0.9900
C23 C24 1.532(2)
C23 H23A 0.9900
C23 H23B 0.9900
C24 H24A 0.9900
C24 H24B 0.9900
C25 C29 1.407(2)
C25 H25 0.9500
C26 C36 1.384(2)
C26 H26 0.9500
C27 H27A 0.9900
C27 H27B 0.9900
C28 C37 1.504(2)
C28 H28 0.9500
C29 H29 0.9500
C30 H30A 0.9900
C30 H30B 0.9900
C31 C35 1.377(2)
C31 H31 0.9500
C32 H32A 0.9800
C32 H32B 0.9800
C32 H32C 0.9800
C33 H33A 0.9800
C33 H33B 0.9800
C33 H33C 0.9800
C34 H34A 0.9800
C34 H34B 0.9800
C34 H34C 0.9800
C35 C36 1.403(2)
C35 H35 0.9500
C36 H36 0.9500
C37 H37A 0.9900
C37 H37B 0.9900
C38 H38A 0.9800
C38 H38B 0.9800
C38 H38C 0.9800

loop_
_geom_hbond_atom_site_label_D
_geom_hbond_atom_site_label_H
_geom_hbond_atom_site_label_A
_geom_hbond_site_symmetry_A
_geom_hbond_distance_DA
_geom_hbond_distance_DH
_geom_hbond_distance_HA
_geom_hbond_angle_DHA
_geom_hbond_publ_flag
N3 H3 O2 3_756 2.8651(15) 0.880 2.0936(10) 145.90(8) no
N4 H4 O1 3_666 2.8487(15) 0.880 2.0605(10) 148.60(8) no

loop_
_geom_torsion_atom_site_label_1
_geom_torsion_atom_site_label_2
_geom_torsion_atom_site_label_3
_geom_torsion_atom_site_label_4
_geom_torsion
C10 N4 C7 C9 -0.82(15)
C10 N4 C7 C12 -176.41(12)
C11 N3 C8 C20 177.72(13)
C11 N3 C8 C13 -1.27(15)
N4 C7 C9 C14 1.30(15)
C12 C7 C9 C14 176.26(13)
N4 C7 C9 C30 -178.15(12)
C12 C7 C9 C30 -3.2(2)
C7 N4 C10 C26 177.84(14)
C7 N4 C10 C14 -0.01(15)
C8 N3 C11 C18 1.36(15)
C8 N3 C11 C15 177.36(12)
N4 C7 C12 C19 -149.51(14)
C9 C7 C12 C19 36.0(2)
N4 C7 C12 C33 30.18(18)
C9 C7 C12 C33 -144.31(15)
N3 C8 C13 C21 -177.69(11)
C20 C8 C13 C21 3.2(2)
N3 C8 C13 C18 0.71(15)
C20 C8 C13 C18 -178.37(12)
N4 C10 C14 C31 178.31(12)
C26 C10 C14 C31 0.3(2)
N4 C10 C14 C9 0.80(15)
C26 C10 C14 C9 -177.24(13)
C7 C9 C14 C31 -178.24(15)
C30 C9 C14 C31 1.2(3)
C7 C9 C14 C10 -1.29(15)
C30 C9 C14 C10 178.15(13)
C18 C11 C15 C28 -37.6(2)
N3 C11 C15 C28 147.36(14)
C18 C11 C15 C34 142.96(15)
N3 C11 C15 C34 -32.06(17)
C27 N5 C16 O1 3.86(19)
C22 N5 C16 O1 171.81(12)
C27 N5 C16 C32 -177.12(12)
C22 N5 C16 C32 -9.17(19)
C37 N6 C17 O2 0.6(2)
C24 N6 C17 O2 -169.64(13)
C37 N6 C17 C38 -178.28(13)
C24 N6 C17 C38 11.5(2)
N3 C11 C18 C13 -0.88(15)
C15 C11 C18 C13 -176.34(13)
N3 C11 C18 C23 -178.93(12)
C15 C11 C18 C23 5.6(2)
C21 C13 C18 C11 178.14(15)
C8 C13 C18 C11 0.11(15)
C21 C13 C18 C23 -3.9(2)
C8 C13 C18 C23 178.12(13)
C7 C12 C19 C27 8.0(3)
C33 C12 C19 C27 -171.68(15)
N3 C8 C20 C29 179.20(13)
C13 C8 C20 C29 -1.9(2)
C8 C13 C21 C25 -1.90(19)
C18 C13 C21 C25 -179.76(14)
C16 N5 C22 C30 -104.67(15)
C27 N5 C22 C30 63.48(16)
C11 C18 C23 C24 82.67(17)
C13 C18 C23 C24 -94.98(16)
C17 N6 C24 C23 109.36(15)
C37 N6 C24 C23 -61.01(16)
C18 C23 C24 N6 -51.37(16)
C13 C21 C25 C29 -0.6(2)
N4 C10 C26 C36 -176.82(14)
C14 C10 C26 C36 0.8(2)
C16 N5 C27 C19 74.46(17)
C22 N5 C27 C19 -94.47(15)
C12 C19 C27 N5 9.3(2)
C11 C15 C28 C37 -8.4(3)
C34 C15 C28 C37 170.99(15)
C8 C20 C29 C25 -0.6(2)
C21 C25 C29 C20 1.9(2)
C7 C9 C30 C22 -82.62(17)
C14 C9 C30 C22 98.04(16)
N5 C22 C30 C9 49.19(16)
C10 C14 C31 C35 -1.0(2)
C9 C14 C31 C35 175.69(15)
C14 C31 C35 C36 0.7(2)
C10 C26 C36 C35 -1.1(2)
C31 C35 C36 C26 0.3(2)
C17 N6 C37 C28 -77.32(18)
C24 N6 C37 C28 93.71(16)
C15 C28 C37 N6 -8.8(2)
